data_4314211
loop_
_publ_author_name
'Limin Yang'
'Yunlan Su'
'Yizhuang Xu'
'Zheming Wang'
'Zonghui Guo'
'Shifu Weng'
'Chunhua Yan'
'Shiwei Zhang'
'Jinguang Wu'

_publ_section_title
;
 Interactions between Metal Ions and Carbohydrates. Coordination Behavior
 of Neutral Erythritol to Ca(II) and Lanthanide Ions
;
_journal_name_full 'Inorganic Chemistry'
_journal_page_first 5844
_journal_page_last 5856
_journal_paper_doi 10.1021/ic0300464
_journal_volume 42
_journal_year 2003
_chemical_formula_sum 'C4 H10 Ca N2 O10'
_chemical_formula_weight 286.22
_chemical_name_systematic
;
  ?
;
_space_group_IT_number 15
_symmetry_cell_setting monoclinic
_symmetry_space_group_name_Hall '-C 2yc'
_symmetry_space_group_name_H-M 'C 1 2/c 1'
_atom_sites_solution_hydrogens 'hydrogen atoms are generated by HFIX instructions'
_atom_sites_solution_primary direct
_atom_sites_solution_secondary difmap
_audit_creation_method SHELXL-97
_cell_angle_alpha 90.00
_cell_angle_beta 99.49(3)
_cell_angle_gamma 90.00
_cell_formula_units_Z 2
_cell_length_a 12.602(3)
_cell_length_b 8.0889(16)
_cell_length_c 10.521(2)
_cell_measurement_reflns_used 3977
_cell_measurement_temperature 293(2)
_cell_measurement_theta_max 27.48
_cell_measurement_theta_min 3.00
_cell_volume 1057.8(4)
_computing_cell_refinement
;
Molecular Structure Corporation (1994)
MSC/AFC Diffractometer Control Software
MSC, 3200 Research Forest Drive, The
Woodlands, TX 77381, USA.
;
_computing_data_collection
;
Molecular Structure Corporation (1994)
MSC/AFC Diffractometer Control Software
MSC, 3200 Research Forest Drive, The
Woodlands, TX 77381, USA.
;
_computing_data_reduction
;
Sheldrick, G. M. (1997) SHELXS97, Program
for the Solution of Crystal Structure,
University of Gottingen, Germany.
;
_computing_molecular_graphics
;
Interactive Molecular Graphics XP, Virsion
4.2 for MSDOS (1990), Siemens Analytical
X-ray Instruments Inc., Madison, Wisconsin,
USA.
;
_computing_publication_material
;
Sheldrick, G. M. (1997) SHELXL97, Program
for the Refinement of Crystal Structure,
University of Gottingen, Germany.
;
_computing_structure_refinement
;
Sheldrick, G. M. (1997) SHELXL97, Program
for the Refinement of Crystal Structure,
University of Gottingen, Germany.
;
_computing_structure_solution
;
Sheldrick, G. M. (1997) SHELXS97, Program
for the Solution of Crystal Structure,
University of Gottingen, Germany.
;
_diffrn_ambient_temperature 293(2)
_diffrn_detector_area_resol_mean '100x100 microns'
_diffrn_measured_fraction_theta_full 0.983
_diffrn_measured_fraction_theta_max 0.983
_diffrn_measurement_device_type 'Rigaku RAXIS RAPID IP'
_diffrn_measurement_method Oscillation
_diffrn_radiation_monochromator graphite
_diffrn_radiation_source 'fine-focus sealed tube'
_diffrn_radiation_type MoK\a
_diffrn_radiation_wavelength 0.71073
_diffrn_reflns_av_R_equivalents 0.0686
_diffrn_reflns_av_sigmaI/netI 0.0627
_diffrn_reflns_limit_h_max 16
_diffrn_reflns_limit_h_min -16
_diffrn_reflns_limit_k_max 10
_diffrn_reflns_limit_k_min -10
_diffrn_reflns_limit_l_max 13
_diffrn_reflns_limit_l_min -13
_diffrn_reflns_number 3977
_diffrn_reflns_theta_full 27.48
_diffrn_reflns_theta_max 27.48
_diffrn_reflns_theta_min 3.00
_exptl_absorpt_coefficient_mu 0.323
_exptl_absorpt_correction_T_max 0.908
_exptl_absorpt_correction_T_min 0.596
_exptl_absorpt_correction_type empirical
_exptl_crystal_colour Colourless
_exptl_crystal_density_diffrn 0.899
_exptl_crystal_density_method 'not measured'
_exptl_crystal_description Block
_exptl_crystal_F_000 296
_exptl_crystal_size_max 0.35
_exptl_crystal_size_mid 0.3
_exptl_crystal_size_min 0.3
_refine_diff_density_max 0.434
_refine_diff_density_min -0.376
_refine_diff_density_rms 0.100
_refine_ls_extinction_coef 0.065(4)
_refine_ls_extinction_expression Fc^*^=kFc[1+0.001xFc^2^\l^3^/sin(2\q)]^-1/4^
_refine_ls_extinction_method SHELXL
_refine_ls_goodness_of_fit_ref 1.053
_refine_ls_hydrogen_treatment
;
hydrogen coordinates ride on the coordinates
of the previous atom, the isotropic U values
are 1.2 OR 1.5 time over the U values of the
previous atom.
;
_refine_ls_matrix_type full
_refine_ls_number_parameters 87
_refine_ls_number_reflns 1201
_refine_ls_number_restraints 0
_refine_ls_restrained_S_all 1.053
_refine_ls_R_factor_all 0.0445
_refine_ls_R_factor_gt 0.0346
_refine_ls_shift/su_max 0.000
_refine_ls_shift/su_mean 0.000
_refine_ls_structure_factor_coef Fsqd
_refine_ls_weighting_details 'calc w=1/[\s^2^(Fo^2^)+(0.0625P)^2^+0.0000P] where P=(Fo^2^+2Fc^2^)/3'
_refine_ls_weighting_scheme calc
_refine_ls_wR_factor_gt 0.0903
_refine_ls_wR_factor_ref 0.0959
_reflns_number_gt 1021
_reflns_number_total 1201
_reflns_threshold_expression >2sigma(I)
_cod_data_source_file ic0300464_4.cif
_cod_data_source_block C4H10CaN2O10
_cod_depositor_comments
;
The following automatic conversions were performed:

'_symmetry_cell_setting' value 'Monoclinic' changed to 'monoclinic'
according to the built-in table from CIF Core dictionary named
'cif_core.dic' version 2.4.1 from
2010-06-29.

'_exptl_absorpt_correction_type' value 'Empirical'
changed to 'empirical' according to the built-in table from CIF Core
dictionary named 'cif_core.dic' version 2.4.1 from 2010-06-29.

Automatic conversion script
Id: cif_fix_values 1646 2011-03-28 12:23:43Z adriana 
;
_cod_database_code 4314211

loop_
_symmetry_equiv_pos_as_xyz
'x, y, z'
'-x, y, -z+1/2'
'x+1/2, y+1/2, z'
'-x+1/2, y+1/2, -z+1/2'
'-x, -y, -z'
'x, -y, z-1/2'
'-x+1/2, -y+1/2, -z'
'x+1/2, -y+1/2, z-1/2'

loop_
_atom_site_label
_atom_site_type_symbol
_atom_site_fract_x
_atom_site_fract_y
_atom_site_fract_z
_atom_site_U_iso_or_equiv
_atom_site_adp_type
_atom_site_occupancy
_atom_site_symmetry_multiplicity
_atom_site_calc_flag
_atom_site_refinement_flags
_atom_site_disorder_assembly
_atom_site_disorder_group
Ca Ca 0.0000 0.18535(5) 0.7500 0.0322(2) Uani 1 2 d S . .
N N -0.14598(11) -0.09763(16) 0.69874(13) 0.0347(3) Uani 1 1 d . . .
O1 O -0.12975(10) 0.38290(16) 0.65028(11) 0.0400(3) Uani 1 1 d . . .
O2 O 0.03362(10) 0.28616(13) 0.54690(11) 0.0356(3) Uani 1 1 d . . .
O3 O -0.15977(10) 0.00146(16) 0.78648(13) 0.0466(3) Uani 1 1 d . . .
O4 O -0.08024(10) -0.05553(14) 0.62521(11) 0.0420(3) Uani 1 1 d . . .
O5 O -0.19361(14) -0.22938(18) 0.68279(16) 0.0650(5) Uani 1 1 d . . .
C1 C -0.13983(13) 0.4090(2) 0.51242(16) 0.0397(4) Uani 1 1 d . . .
H1A H -0.1784 0.5110 0.4882 0.048 Uiso 1 1 calc R . .
H1B H -0.1794 0.3185 0.4662 0.048 Uiso 1 1 calc R . .
C2 C -0.02838(12) 0.41811(16) 0.47944(13) 0.0284(4) Uani 1 1 d . . .
H2 H -0.0320 0.4030 0.3864 0.034 Uiso 1 1 calc R . .
HO1 H -0.182(2) 0.409(3) 0.674(2) 0.066(7) Uiso 1 1 d . . .
HO2 H 0.0554(18) 0.224(3) 0.500(2) 0.050(6) Uiso 1 1 d . . .

loop_
_atom_site_aniso_label
_atom_site_aniso_U_11
_atom_site_aniso_U_22
_atom_site_aniso_U_33
_atom_site_aniso_U_23
_atom_site_aniso_U_13
_atom_site_aniso_U_12
Ca 0.0527(3) 0.0199(3) 0.0269(3) 0.000 0.01523(19) 0.000
N 0.0347(7) 0.0319(7) 0.0391(8) 0.0031(5) 0.0108(5) 0.0022(5)
O1 0.0393(7) 0.0442(7) 0.0416(7) 0.0070(5) 0.0216(5) 0.0037(5)
O2 0.0545(8) 0.0254(6) 0.0311(6) 0.0028(4) 0.0191(5) 0.0075(5)
O3 0.0538(8) 0.0403(7) 0.0523(7) -0.0063(6) 0.0286(6) 0.0047(5)
O4 0.0515(7) 0.0379(7) 0.0422(7) -0.0090(5) 0.0239(6) -0.0095(5)
O5 0.0731(11) 0.0475(8) 0.0785(11) -0.0094(8) 0.0248(9) -0.0288(7)
C1 0.0342(9) 0.0471(9) 0.0373(9) 0.0053(7) 0.0049(6) -0.0111(7)
C2 0.0369(8) 0.0267(7) 0.0225(7) 0.0017(5) 0.0075(5) -0.0050(5)

loop_
_atom_type_symbol
_atom_type_description
_atom_type_scat_dispersion_real
_atom_type_scat_dispersion_imag
_atom_type_scat_source
C C 0.0033 0.0016 'International Tables Vol C Tables 4.2.6.8 and 6.1.1.4'
H H 0.0000 0.0000 'International Tables Vol C Tables 4.2.6.8 and 6.1.1.4'
N N 0.0061 0.0033 'International Tables Vol C Tables 4.2.6.8 and 6.1.1.4'
O O 0.0106 0.0060 'International Tables Vol C Tables 4.2.6.8 and 6.1.1.4'
Ca Ca 0.2262 0.3064 'International Tables Vol C Tables 4.2.6.8 and 6.1.1.4'

loop_
_geom_angle_atom_site_label_1
_geom_angle_atom_site_label_2
_geom_angle_atom_site_label_3
_geom_angle
_geom_angle_site_symmetry_1
_geom_angle_site_symmetry_3
_geom_angle_publ_flag
O2 Ca O2 140.09(6) 2_556 . ?
O2 Ca O1 65.82(4) 2_556 2_556 ?
O2 Ca O1 87.43(5) . 2_556 ?
O2 Ca O1 87.43(5) 2_556 . ?
O2 Ca O1 65.82(4) . . ?
O1 Ca O1 96.52(7) 2_556 . ?
O2 Ca O4 128.83(4) 2_556 . ?
O2 Ca O4 84.91(4) . . ?
O1 Ca O4 161.23(4) 2_556 . ?
O1 Ca O4 95.92(5) . . ?
O2 Ca O4 84.91(4) 2_556 2_556 ?
O2 Ca O4 128.83(4) . 2_556 ?
O1 Ca O4 95.92(5) 2_556 2_556 ?
O1 Ca O4 161.23(4) . 2_556 ?
O4 Ca O4 75.89(6) . 2_556 ?
O2 Ca O3 78.82(4) 2_556 . ?
O2 Ca O3 125.95(5) . . ?
O1 Ca O3 144.10(4) 2_556 . ?
O1 Ca O3 87.53(4) . . ?
O4 Ca O3 50.50(4) . . ?
O4 Ca O3 74.19(5) 2_556 . ?
O2 Ca O3 125.95(5) 2_556 2_556 ?
O2 Ca O3 78.82(4) . 2_556 ?
O1 Ca O3 87.53(4) 2_556 2_556 ?
O1 Ca O3 144.10(4) . 2_556 ?
O4 Ca O3 74.19(5) . 2_556 ?
O4 Ca O3 50.50(4) 2_556 2_556 ?
O3 Ca O3 109.66(6) . 2_556 ?
O2 Ca N 103.45(4) 2_556 . ?
O2 Ca N 107.49(4) . . ?
O1 Ca N 164.18(4) 2_556 . ?
O1 Ca N 94.47(4) . . ?
O4 Ca N 25.41(4) . . ?
O4 Ca N 70.81(4) 2_556 . ?
O3 Ca N 25.35(4) . . ?
O3 Ca N 90.22(4) 2_556 . ?
O2 Ca N 107.49(4) 2_556 2_556 ?
O2 Ca N 103.45(4) . 2_556 ?
O1 Ca N 94.47(4) 2_556 2_556 ?
O1 Ca N 164.18(4) . 2_556 ?
O4 Ca N 70.81(4) . 2_556 ?
O4 Ca N 25.41(4) 2_556 2_556 ?
O3 Ca N 90.22(4) . 2_556 ?
O3 Ca N 25.35(4) 2_556 2_556 ?
N Ca N 77.27(5) . 2_556 ?
O5 N O3 122.24(14) . . ?
O5 N O4 120.38(14) . . ?
O3 N O4 117.38(13) . . ?
O5 N Ca 170.57(12) . . ?
O3 N Ca 61.65(8) . . ?
O4 N Ca 56.62(7) . . ?
C1 O1 Ca 118.36(10) . . ?
C2 O2 Ca 122.16(9) . . ?
N O3 Ca 93.01(9) . . ?
N O4 Ca 97.97(9) . . ?
O1 C1 C2 107.88(13) . . ?
O2 C2 C1 107.56(11) . . ?
O2 C2 C2 108.16(14) . 5_566 ?
C1 C2 C2 112.79(16) . 5_566 ?

loop_
_geom_bond_atom_site_label_1
_geom_bond_atom_site_label_2
_geom_bond_distance
_geom_bond_site_symmetry_2
_geom_bond_publ_flag
Ca O2 2.3895(12) 2_556 ?
Ca O2 2.3895(12) . ?
Ca O1 2.4004(14) 2_556 ?
Ca O1 2.4004(14) . ?
Ca O4 2.4708(12) . ?
Ca O4 2.4708(12) 2_556 ?
Ca O3 2.5824(13) . ?
Ca O3 2.5824(13) 2_556 ?
Ca N 2.9303(14) . ?
Ca N 2.9303(14) 2_556 ?
N O5 1.2211(19) . ?
N O3 1.2561(18) . ?
N O4 1.2696(17) . ?
O1 C1 1.450(2) . ?
O2 C2 1.4389(18) . ?
C1 C2 1.503(2) . ?
C2 C2 1.533(3) 5_566 ?

loop_
_geom_hbond_atom_site_label_D
_geom_hbond_atom_site_label_H
_geom_hbond_atom_site_label_A
_geom_hbond_distance_DH
_geom_hbond_distance_HA
_geom_hbond_distance_DA
_geom_hbond_angle_DHA
_geom_hbond_site_symmetry_A
O1 HO1 O3 0.78(2) 2.23(2) 2.9966(18) 171(2) 4_456
O2 HO2 O4 0.78(2) 1.96(2) 2.7305(17) 169(2) 5_556
